data_7124773
loop_
_publ_author_name
'Dong, Ying'
'Li, Yue'
'Wei, Yong-Liang'
'Wang, Jian-Cheng'
'Ma, Jian-Ping'
'Ji, Jun'
'Yao, Bing-Jian'
'Dong, Yu-Bin'

_publ_section_title
;
 A N-heterocyclic tetracarbene Pd(ii) moiety containing a Pd(ii)-Pb(ii)
 bimetallic MOF for three-component cyclotrimerization via benzyne.
;
_journal_issue 69
_journal_name_full 'Chemical communications (Cambridge, England)'
_journal_page_first 10505
_journal_page_last 10508
_journal_paper_doi 10.1039/c6cc04570g
_journal_volume 52
_journal_year 2016
_chemical_formula_sum 'C44 H28 Br4 N8 O12 Pb4 Pd'
_chemical_formula_weight 2115.54
_space_group_IT_number 2
_space_group_name_Hall '-P 1'
_space_group_name_H-M_alt 'P -1'
_symmetry_cell_setting triclinic
_symmetry_space_group_name_H-M 'P -1'
_atom_sites_solution_hydrogens geom
_atom_sites_solution_primary direct
_atom_sites_solution_secondary difmap
_audit_creation_method SHELXL-97
_audit_update_record
;
2016-04-07 deposited with the CCDC.
2016-07-28 downloaded from the CCDC.
;
_cell_angle_alpha 105.216(13)
_cell_angle_beta 105.376(9)
_cell_angle_gamma 94.884(9)
_cell_formula_units_Z 1
_cell_length_a 7.634(5)
_cell_length_b 13.084(8)
_cell_length_c 14.166(10)
_cell_measurement_reflns_used 1470
_cell_measurement_temperature 298(2)
_cell_measurement_theta_max 23.590
_cell_measurement_theta_min 3.066
_cell_volume 1298.1(15)
_computing_cell_refinement 'Bruker SMART'
_computing_data_collection 'Bruker SMART'
_computing_data_reduction 'Bruker SHELXTL'
_computing_molecular_graphics 'Bruker SHELXTL'
_computing_publication_material 'Bruker SHELXTL'
_computing_structure_refinement 'SHELXL-97 (Sheldrick, 1997)'
_computing_structure_solution 'SHELXS-97 (Sheldrick, 1990)'
_diffrn_ambient_temperature 298(2)
_diffrn_measured_fraction_theta_full 0.988
_diffrn_measured_fraction_theta_max 0.988
_diffrn_measurement_device_type 'CCD area detector'
_diffrn_measurement_method 'phi and omega scans'
_diffrn_radiation_monochromator graphite
_diffrn_radiation_source 'fine-focus sealed tube'
_diffrn_radiation_type MoK\a
_diffrn_radiation_wavelength 0.71073
_diffrn_reflns_av_R_equivalents 0.0645
_diffrn_reflns_av_sigmaI/netI 0.1233
_diffrn_reflns_limit_h_max 9
_diffrn_reflns_limit_h_min -8
_diffrn_reflns_limit_k_max 11
_diffrn_reflns_limit_k_min -15
_diffrn_reflns_limit_l_max 16
_diffrn_reflns_limit_l_min -16
_diffrn_reflns_number 6690
_diffrn_reflns_theta_full 25.10
_diffrn_reflns_theta_max 25.10
_diffrn_reflns_theta_min 1.56
_exptl_absorpt_coefficient_mu 16.409
_exptl_absorpt_correction_T_max 0.5598
_exptl_absorpt_correction_T_min 0.1050
_exptl_absorpt_correction_type multi-scan
_exptl_absorpt_process_details sadabs
_exptl_crystal_colour colorless
_exptl_crystal_density_diffrn 2.706
_exptl_crystal_density_method 'not measured'
_exptl_crystal_description needle
_exptl_crystal_F_000 958
_exptl_crystal_size_max 0.25
_exptl_crystal_size_mid 0.06
_exptl_crystal_size_min 0.04
_refine_diff_density_max 4.474
_refine_diff_density_min -3.457
_refine_diff_density_rms 0.446
_refine_ls_extinction_method none
_refine_ls_goodness_of_fit_ref 1.001
_refine_ls_hydrogen_treatment constr
_refine_ls_matrix_type full
_refine_ls_number_parameters 319
_refine_ls_number_reflns 4563
_refine_ls_number_restraints 30
_refine_ls_restrained_S_all 0.999
_refine_ls_R_factor_all 0.1032
_refine_ls_R_factor_gt 0.0718
_refine_ls_shift/su_max 0.005
_refine_ls_shift/su_mean 0.001
_refine_ls_structure_factor_coef Fsqd
_refine_ls_weighting_details 'calc w=1/[\s^2^(Fo^2^)+(0.0798P)^2^+0.0000P] where P=(Fo^2^+2Fc^2^)/3'
_refine_ls_weighting_scheme calc
_refine_ls_wR_factor_gt 0.1639
_refine_ls_wR_factor_ref 0.1723
_reflns_number_gt 2924
_reflns_number_total 4563
_reflns_threshold_expression >2sigma(I)
_cod_data_source_file c6cc04570g3.cif
_cod_data_source_block 150513d
_cod_depositor_comments
;
The following automatic conversions were performed:

data item '_symmetry_cell_setting' value 'Triclinic' was changed to
'triclinic' in accordance with the
/home/saulius/struct/COD-crude-data/automatic-downloads/DataCite-retrospective/RSC/depositions/lib/dictionaries/cif_core.dic
dictionary named 'cif_core.dic' version 2.4.2 last updated on
2011-04-26.

Automatic conversion script
Id: cif_fix_values 6909 2019-04-08 15:41:33Z antanas 
;
_cod_original_cell_volume 1298.2(15)
_cod_original_sg_symbol_H-M P-1
_cod_database_code 7124773

loop_
_symmetry_equiv_pos_as_xyz
'x, y, z'
'-x, -y, -z'

loop_
_atom_site_label
_atom_site_type_symbol
_atom_site_fract_x
_atom_site_fract_y
_atom_site_fract_z
_atom_site_U_iso_or_equiv
_atom_site_adp_type
_atom_site_occupancy
_atom_site_symmetry_multiplicity
_atom_site_calc_flag
_atom_site_refinement_flags
Br1 Br 0.8570(3) 0.83928(18) 0.97362(19) 0.0432(6) Uani 1 1 d .
Br2 Br 0.5406(3) 0.6025(2) 0.7383(2) 0.0524(7) Uani 1 1 d .
C1 C 0.043(2) 0.6184(14) 0.7280(14) 0.015(4) Uani 1 1 d U
C2 C 0.023(3) 0.6469(14) 0.6316(15) 0.025(5) Uani 1 1 d .
C3 C -0.115(2) 0.5943(14) 0.5456(15) 0.021(4) Uani 1 1 d .
H3 H -0.1940 0.5356 0.5448 0.026 Uiso 1 1 calc R
C4 C -0.139(3) 0.6283(14) 0.4571(14) 0.024(3) Uani 1 1 d .
H4 H -0.2301 0.5897 0.3968 0.029 Uiso 1 1 calc R
C5 C -0.030(3) 0.7182(14) 0.4595(14) 0.024(3) Uani 1 1 d .
C6 C 0.109(2) 0.7714(14) 0.5464(14) 0.021(4) Uani 1 1 d .
H6 H 0.1860 0.8315 0.5483 0.025 Uiso 1 1 calc R
C7 C 0.135(2) 0.7346(16) 0.6337(16) 0.029(5) Uani 1 1 d .
H7 H 0.2301 0.7706 0.6931 0.034 Uiso 1 1 calc R
C8 C -0.109(2) 0.6973(16) 0.2728(16) 0.031(5) Uani 1 1 d .
H8 H -0.1217 0.6229 0.2487 0.037 Uiso 1 1 calc R
C9 C -0.128(2) 0.7636(16) 0.2150(15) 0.026(5) Uani 1 1 d .
H9 H -0.1602 0.7451 0.1439 0.031 Uiso 1 1 calc R
C10 C -0.052(2) 0.8658(13) 0.3800(14) 0.017(4) Uani 1 1 d .
C11 C -0.076(3) 0.9688(15) 0.2568(16) 0.029(5) Uani 1 1 d .
H11A H -0.0805 0.9537 0.1853 0.035 Uiso 1 1 calc R
H11B H -0.1802 1.0036 0.2661 0.035 Uiso 1 1 calc R
C12 C 0.151(2) 1.0584(14) 0.4219(14) 0.020(4) Uani 1 1 d U
C13 C 0.211(3) 1.0944(17) 0.2830(18) 0.040(6) Uani 1 1 d .
H13 H 0.1958 1.0923 0.2152 0.048 Uiso 1 1 calc R
C14 C 0.346(3) 1.1496(17) 0.3653(17) 0.034(5) Uani 1 1 d .
H14 H 0.4463 1.1952 0.3648 0.041 Uiso 1 1 calc R
C15 C 0.441(2) 1.1731(17) 0.5546(15) 0.027(5) Uani 1 1 d .
C16 C 0.463(2) 1.1105(15) 0.6223(14) 0.022(4) Uani 1 1 d U
H16 H 0.4065 1.0390 0.6000 0.026 Uiso 1 1 calc R
C17 C 0.567(2) 1.1564(15) 0.7203(15) 0.025(3) Uani 1 1 d .
H17 H 0.5782 1.1155 0.7656 0.030 Uiso 1 1 calc R
C18 C 0.658(2) 1.2594(15) 0.7562(15) 0.025(3) Uani 1 1 d .
C19 C 0.646(3) 1.3159(16) 0.6855(16) 0.027(5) Uani 1 1 d .
H19 H 0.7143 1.3845 0.7059 0.033 Uiso 1 1 calc R
C20 C 0.538(3) 1.2740(16) 0.5873(17) 0.036(5) Uani 1 1 d .
H20 H 0.5311 1.3146 0.5419 0.043 Uiso 1 1 calc R
C21 C 0.768(2) 1.3113(15) 0.8672(15) 0.023(4) Uani 1 1 d U
C22 C 0.387(3) 0.4867(17) 0.9815(16) 0.030(5) Uani 1 1 d U
N1 N 0.095(2) 1.0399(12) 0.3214(12) 0.024(4) Uani 1 1 d .
N2 N 0.3189(19) 1.1302(12) 0.4529(12) 0.023(4) Uani 1 1 d .
N3 N -0.088(2) 0.8669(12) 0.2841(12) 0.023(4) Uani 1 1 d .
N4 N -0.067(2) 0.7570(12) 0.3736(11) 0.022(4) Uani 1 1 d .
O1 O 0.8676(18) 1.4009(10) 0.8948(10) 0.031(3) Uani 1 1 d .
O2 O 0.760(2) 1.2650(12) 0.9319(11) 0.043(4) Uani 1 1 d .
O3 O 0.1293(17) 0.6843(10) 0.8108(10) 0.026(3) Uani 1 1 d .
O4 O -0.0291(19) 0.5279(10) 0.7245(11) 0.034(3) Uani 1 1 d .
O5 O 0.3044(18) 0.5364(11) 0.9281(11) 0.036(4) Uani 1 1 d .
O6 O 0.3249(17) 0.4040(11) 1.0017(12) 0.041(4) Uani 1 1 d .
Pb1 Pb -0.02825(10) 0.60473(6) 0.91647(6) 0.0279(2) Uani 1 1 d .
Pb2 Pb 0.46887(10) 0.70922(6) 0.91501(7) 0.0337(3) Uani 1 1 d .
Pd1 Pd 0.0000 1.0000 0.5000 0.0202(5) Uani 1 2 d S

loop_
_atom_site_aniso_label
_atom_site_aniso_U_11
_atom_site_aniso_U_22
_atom_site_aniso_U_33
_atom_site_aniso_U_23
_atom_site_aniso_U_13
_atom_site_aniso_U_12
Br1 0.0425(13) 0.0395(13) 0.0518(16) 0.0190(12) 0.0144(11) 0.0107(11)
Br2 0.0509(14) 0.0521(15) 0.0538(18) 0.0072(13) 0.0189(12) 0.0232(12)
C1 0.016(5) 0.017(5) 0.014(6) 0.003(4) 0.006(4) 0.008(4)
C2 0.035(11) 0.017(10) 0.031(13) 0.015(9) 0.014(9) 0.017(9)
C3 0.022(10) 0.015(9) 0.028(12) 0.003(9) 0.013(9) 0.001(8)
C4 0.040(8) 0.013(6) 0.013(8) -0.003(6) 0.003(6) 0.008(6)
C5 0.040(8) 0.013(6) 0.013(8) -0.003(6) 0.003(6) 0.008(6)
C6 0.027(10) 0.009(9) 0.032(12) 0.013(9) 0.009(9) 0.005(8)
C7 0.020(10) 0.029(11) 0.031(13) 0.010(10) -0.001(9) 0.003(9)
C8 0.030(11) 0.017(10) 0.041(15) 0.004(10) 0.007(10) 0.007(9)
C9 0.029(11) 0.034(12) 0.019(12) 0.010(10) 0.011(9) 0.016(9)
C10 0.019(9) 0.006(8) 0.021(11) 0.000(8) 0.003(8) 0.004(7)
C11 0.033(11) 0.027(11) 0.038(14) 0.020(10) 0.014(10) 0.015(9)
C12 0.024(6) 0.017(6) 0.018(6) 0.004(4) 0.006(4) 0.009(4)
C13 0.062(15) 0.028(12) 0.038(15) 0.024(11) 0.011(12) 0.011(11)
C14 0.045(13) 0.028(12) 0.043(15) 0.017(11) 0.024(11) 0.026(10)
C15 0.020(10) 0.040(13) 0.028(13) 0.008(10) 0.016(9) 0.016(9)
C16 0.026(6) 0.022(6) 0.020(6) 0.009(4) 0.009(4) 0.006(4)
C17 0.015(7) 0.022(7) 0.034(9) 0.008(6) -0.003(6) 0.008(5)
C18 0.015(7) 0.022(7) 0.034(9) 0.008(6) -0.003(6) 0.008(5)
C19 0.033(11) 0.023(10) 0.036(14) 0.011(10) 0.022(10) 0.015(9)
C20 0.050(13) 0.030(12) 0.037(15) 0.018(11) 0.017(11) 0.023(11)
C21 0.023(6) 0.022(6) 0.025(6) 0.006(4) 0.007(4) 0.011(4)
C22 0.031(6) 0.032(6) 0.030(6) 0.006(5) 0.014(5) 0.005(5)
N1 0.037(9) 0.018(8) 0.019(10) 0.002(7) 0.014(7) 0.010(7)
N2 0.015(8) 0.023(9) 0.031(11) 0.001(8) 0.008(7) 0.009(7)
N3 0.026(8) 0.026(9) 0.022(10) 0.012(8) 0.007(7) 0.016(7)
N4 0.037(9) 0.018(8) 0.011(9) 0.001(7) 0.008(7) 0.013(7)
O1 0.039(8) 0.017(7) 0.035(9) 0.008(7) 0.009(7) 0.004(6)
O2 0.051(9) 0.048(10) 0.029(10) 0.013(8) 0.007(7) 0.016(8)
O3 0.033(7) 0.029(7) 0.016(8) 0.009(6) 0.001(6) 0.015(6)
O4 0.051(9) 0.024(8) 0.037(9) 0.014(7) 0.024(7) 0.013(7)
O5 0.044(8) 0.033(8) 0.045(10) 0.026(7) 0.017(7) 0.029(7)
O6 0.026(7) 0.034(8) 0.071(12) 0.035(9) 0.009(7) 0.004(7)
Pb1 0.0317(4) 0.0254(4) 0.0298(5) 0.0100(4) 0.0113(3) 0.0094(3)
Pb2 0.0302(4) 0.0303(5) 0.0445(6) 0.0154(4) 0.0103(4) 0.0145(4)
Pd1 0.0271(11) 0.0151(10) 0.0195(12) 0.0055(9) 0.0066(9) 0.0099(9)

loop_
_atom_type_symbol
_atom_type_description
_atom_type_scat_dispersion_real
_atom_type_scat_dispersion_imag
_atom_type_scat_source
C C 0.0033 0.0016 'International Tables Vol C Tables 4.2.6.8 and 6.1.1.4'
H H 0.0000 0.0000 'International Tables Vol C Tables 4.2.6.8 and 6.1.1.4'
N N 0.0061 0.0033 'International Tables Vol C Tables 4.2.6.8 and 6.1.1.4'
O O 0.0106 0.0060 'International Tables Vol C Tables 4.2.6.8 and 6.1.1.4'
Pd Pd -0.9988 1.0072 'International Tables Vol C Tables 4.2.6.8 and 6.1.1.4'
Pb Pb -3.3944 10.1111 'International Tables Vol C Tables 4.2.6.8 and 6.1.1.4'
Br Br -0.2901 2.4595 'International Tables Vol C Tables 4.2.6.8 and 6.1.1.4'

loop_
_geom_angle_atom_site_label_1
_geom_angle_atom_site_label_2
_geom_angle_atom_site_label_3
_geom_angle
_geom_angle_site_symmetry_1
_geom_angle_site_symmetry_3
Pb2 Br1 Pb1 83.17(7) . 1_655
O3 C1 O4 120.5(16) . .
O3 C1 C2 120.0(16) . .
O4 C1 C2 119.5(16) . .
C7 C2 C3 120.0(18) . .
C7 C2 C1 118.5(18) . .
C3 C2 C1 121.1(17) . .
C2 C3 C4 119.9(17) . .
C2 C3 H3 120.1 . .
C4 C3 H3 120.1 . .
C5 C4 C3 120.3(17) . .
C5 C4 H4 119.8 . .
C3 C4 H4 119.8 . .
C6 C5 C4 119.6(17) . .
C6 C5 N4 120.8(16) . .
C4 C5 N4 119.6(16) . .
C5 C6 C7 119.5(17) . .
C5 C6 H6 120.3 . .
C7 C6 H6 120.3 . .
C2 C7 C6 120.6(18) . .
C2 C7 H7 119.7 . .
C6 C7 H7 119.7 . .
C9 C8 N4 108.7(17) . .
C9 C8 H8 125.7 . .
N4 C8 H8 125.7 . .
C8 C9 N3 105.4(17) . .
C8 C9 H9 127.3 . .
N3 C9 H9 127.3 . .
N3 C10 N4 104.4(15) . .
N3 C10 Pd1 123.4(12) . .
N4 C10 Pd1 132.2(13) . .
N1 C11 N3 109.9(14) . .
N1 C11 H11A 109.7 . .
N3 C11 H11A 109.7 . .
N1 C11 H11B 109.7 . .
N3 C11 H11B 109.7 . .
H11A C11 H11B 108.2 . .
N1 C12 N2 103.2(15) . .
N1 C12 Pd1 123.5(13) . .
N2 C12 Pd1 133.2(13) . .
C14 C13 N1 104(2) . .
C14 C13 H13 128.0 . .
N1 C13 H13 128.0 . .
C13 C14 N2 111(2) . .
C13 C14 H14 124.7 . .
N2 C14 H14 124.7 . .
C20 C15 C16 119.0(19) . .
C20 C15 N2 121.0(18) . .
C16 C15 N2 120.1(18) . .
C17 C16 C15 118.5(18) . .
C17 C16 H16 120.7 . .
C15 C16 H16 120.7 . .
C16 C17 C18 123.3(19) . .
C16 C17 H17 118.4 . .
C18 C17 H17 118.4 . .
C17 C18 C19 116.6(19) . .
C17 C18 C21 122.8(18) . .
C19 C18 C21 120.6(17) . .
C20 C19 C18 121.8(19) . .
C20 C19 H19 119.1 . .
C18 C19 H19 119.1 . .
C19 C20 C15 120.4(19) . .
C19 C20 H20 119.8 . .
C15 C20 H20 119.8 . .
O2 C21 O1 119.3(19) . .
O2 C21 C18 119.9(17) . .
O1 C21 C18 120.8(17) . .
O5 C22 O6 128.8(18) . .
O5 C22 C22 117(2) . 2_667
O6 C22 C22 113(2) . 2_667
C12 N1 C13 114.8(17) . .
C12 N1 C11 122.1(16) . .
C13 N1 C11 123.1(17) . .
C14 N2 C12 107.5(16) . .
C14 N2 C15 126.0(16) . .
C12 N2 C15 126.5(16) . .
C10 N3 C9 112.4(15) . .
C10 N3 C11 121.9(16) . .
C9 N3 C11 125.6(16) . .
C8 N4 C10 109.1(15) . .
C8 N4 C5 126.8(15) . .
C10 N4 C5 123.9(16) . .
C21 O1 Pb1 160.3(12) . 1_665
C21 O1 Pb1 95.1(11) . 2_677
Pb1 O1 Pb1 99.9(4) 1_665 2_677
C21 O2 Pb1 96.8(12) . 2_677
C1 O3 Pb1 95.8(11) . .
C1 O3 Pb2 129.5(11) . .
Pb1 O3 Pb2 101.3(4) . .
C1 O4 Pb1 89.6(11) . .
C22 O5 Pb2 120.5(13) . .
C22 O5 Pb1 130.6(13) . .
Pb2 O5 Pb1 95.5(4) . .
C22 O6 Pb2 123.1(12) . 2_667
O3 Pb1 O2 82.3(5) . 2_677
O3 Pb1 O1 128.4(4) . 1_445
O2 Pb1 O1 125.4(4) 2_677 1_445
O3 Pb1 O4 49.2(4) . .
O2 Pb1 O4 126.6(5) 2_677 .
O1 Pb1 O4 82.6(4) 1_445 .
O3 Pb1 O1 125.0(4) . 2_677
O2 Pb1 O1 47.9(4) 2_677 2_677
O1 Pb1 O1 80.1(4) 1_445 2_677
O4 Pb1 O1 142.6(4) . 2_677
O3 Pb1 O5 70.5(4) . .
O2 Pb1 O5 67.7(5) 2_677 .
O1 Pb1 O5 81.1(4) 1_445 .
O4 Pb1 O5 74.9(4) . .
O1 Pb1 O5 69.8(4) 2_677 .
O3 Pb1 Br1 82.4(3) . 1_455
O2 Pb1 Br1 71.1(3) 2_677 1_455
O1 Pb1 Br1 143.5(3) 1_445 1_455
O4 Pb1 Br1 114.9(3) . 1_455
O1 Pb1 Br1 98.4(3) 2_677 1_455
O5 Pb1 Br1 132.9(3) . 1_455
O6 Pb2 O3 136.0(4) 2_667 .
O6 Pb2 O5 64.2(4) 2_667 .
O3 Pb2 O5 72.7(4) . .
O6 Pb2 Br2 85.3(4) 2_667 .
O3 Pb2 Br2 88.6(3) . .
O5 Pb2 Br2 92.6(3) . .
O6 Pb2 Br1 76.7(3) 2_667 .
O3 Pb2 Br1 146.0(3) . .
O5 Pb2 Br1 140.9(3) . .
Br2 Pb2 Br1 85.18(8) . .
C10 Pd1 C10 180.000(4) 2_576 .
C10 Pd1 C12 97.2(7) 2_576 .
C10 Pd1 C12 82.8(7) . .
C10 Pd1 C12 82.8(7) 2_576 2_576
C10 Pd1 C12 97.2(7) . 2_576
C12 Pd1 C12 180.0(9) . 2_576

loop_
_geom_bond_atom_site_label_1
_geom_bond_atom_site_label_2
_geom_bond_distance
_geom_bond_site_symmetry_2
Br1 Pb2 3.076(3) .
Br1 Pb1 3.220(3) 1_655
Br2 Pb2 2.745(3) .
C1 O3 1.23(2) .
C1 O4 1.25(2) .
C1 C2 1.48(2) .
C2 C7 1.36(3) .
C2 C3 1.35(2) .
C3 C4 1.41(3) .
C3 H3 0.9300 .
C4 C5 1.37(3) .
C4 H4 0.9300 .
C5 C6 1.36(2) .
C5 N4 1.41(2) .
C6 C7 1.41(3) .
C6 H6 0.9300 .
C7 H7 0.9300 .
C8 C9 1.33(3) .
C8 N4 1.37(2) .
C8 H8 0.9300 .
C9 N3 1.40(2) .
C9 H9 0.9300 .
C10 N3 1.32(2) .
C10 N4 1.39(2) .
C10 Pd1 2.022(17) .
C11 N1 1.46(2) .
C11 N3 1.49(2) .
C11 H11A 0.9700 .
C11 H11B 0.9700 .
C12 N1 1.32(2) .
C12 N2 1.42(2) .
C12 Pd1 2.025(18) .
C13 C14 1.32(3) .
C13 N1 1.39(3) .
C13 H13 0.9300 .
C14 N2 1.39(3) .
C14 H14 0.9300 .
C15 C20 1.36(3) .
C15 C16 1.40(2) .
C15 N2 1.43(2) .
C16 C17 1.35(2) .
C16 H16 0.9300 .
C17 C18 1.36(2) .
C17 H17 0.9300 .
C18 C19 1.38(3) .
C18 C21 1.51(3) .
C19 C20 1.35(3) .
C19 H19 0.9300 .
C20 H20 0.9300 .
C21 O2 1.24(2) .
C21 O1 1.25(2) .
C22 O5 1.21(2) .
C22 O6 1.27(2) .
C22 C22 1.65(4) 2_667
O1 Pb1 2.630(12) 1_665
O1 Pb1 2.653(13) 2_677
O2 Pb1 2.622(14) 2_677
O3 Pb1 2.516(13) .
O3 Pb2 2.565(12) .
O4 Pb1 2.639(14) .
O5 Pb2 2.566(14) .
O5 Pb1 2.742(13) .
O6 Pb2 2.528(13) 2_667
Pb1 O2 2.622(15) 2_677
Pb1 O1 2.630(12) 1_445
Pb1 O1 2.653(13) 2_677
Pb1 Br1 3.220(3) 1_455
Pb2 O6 2.528(13) 2_667
Pd1 C10 2.022(17) 2_576
Pd1 C12 2.025(18) 2_576

loop_
_geom_torsion_atom_site_label_1
_geom_torsion_atom_site_label_2
_geom_torsion_atom_site_label_3
_geom_torsion_atom_site_label_4
_geom_torsion
_geom_torsion_site_symmetry_1
_geom_torsion_site_symmetry_4
O3 C1 C2 C7 16(3) . .
O4 C1 C2 C7 -165.3(17) . .
O3 C1 C2 C3 -157.9(17) . .
O4 C1 C2 C3 21(3) . .
C7 C2 C3 C4 2(3) . .
C1 C2 C3 C4 175.2(17) . .
C2 C3 C4 C5 -4(3) . .
C3 C4 C5 C6 3(3) . .
C3 C4 C5 N4 -173.9(18) . .
C4 C5 C6 C7 -1(3) . .
N4 C5 C6 C7 175.7(18) . .
C3 C2 C7 C6 0(3) . .
C1 C2 C7 C6 -173.6(18) . .
C5 C6 C7 C2 0(3) . .
N4 C8 C9 N3 3(2) . .
N1 C13 C14 N2 1(2) . .
C20 C15 C16 C17 6(3) . .
N2 C15 C16 C17 -174.6(16) . .
C15 C16 C17 C18 -2(3) . .
C16 C17 C18 C19 -3(3) . .
C16 C17 C18 C21 177.4(18) . .
C17 C18 C19 C20 5(3) . .
C21 C18 C19 C20 -175.4(18) . .
C18 C19 C20 C15 -2(3) . .
C16 C15 C20 C19 -4(3) . .
N2 C15 C20 C19 176.4(18) . .
C17 C18 C21 O2 -9(3) . .
C19 C18 C21 O2 171.2(19) . .
C17 C18 C21 O1 171.1(18) . .
C19 C18 C21 O1 -8(3) . .
N2 C12 N1 C13 -1(2) . .
Pd1 C12 N1 C13 174.8(13) . .
N2 C12 N1 C11 180.0(15) . .
Pd1 C12 N1 C11 -4(2) . .
C14 C13 N1 C12 0(2) . .
C14 C13 N1 C11 179.4(17) . .
N3 C11 N1 C12 -47(2) . .
N3 C11 N1 C13 133.3(18) . .
C13 C14 N2 C12 -1(2) . .
C13 C14 N2 C15 177.5(18) . .
N1 C12 N2 C14 1.0(18) . .
Pd1 C12 N2 C14 -173.9(14) . .
N1 C12 N2 C15 -177.5(16) . .
Pd1 C12 N2 C15 8(3) . .
C20 C15 N2 C14 36(3) . .
C16 C15 N2 C14 -143.8(18) . .
C20 C15 N2 C12 -146.0(18) . .
C16 C15 N2 C12 34(3) . .
N4 C10 N3 C9 0(2) . .
Pd1 C10 N3 C9 -177.1(12) . .
N4 C10 N3 C11 -176.5(15) . .
Pd1 C10 N3 C11 6(2) . .
C8 C9 N3 C10 -2(2) . .
C8 C9 N3 C11 174.9(17) . .
N1 C11 N3 C10 47(2) . .
N1 C11 N3 C9 -129.8(18) . .
C9 C8 N4 C10 -2(2) . .
C9 C8 N4 C5 -177.6(18) . .
N3 C10 N4 C8 1(2) . .
Pd1 C10 N4 C8 178.4(13) . .
N3 C10 N4 C5 176.5(16) . .
Pd1 C10 N4 C5 -6(3) . .
C6 C5 N4 C8 138.3(19) . .
C4 C5 N4 C8 -45(3) . .
C6 C5 N4 C10 -36(3) . .
C4 C5 N4 C10 141.0(18) . .
O2 C21 O1 Pb1 -130(3) . 1_665
C18 C21 O1 Pb1 49(5) . 1_665
O2 C21 O1 Pb1 9.6(19) . 2_677
C18 C21 O1 Pb1 -170.9(15) . 2_677
O1 C21 O2 Pb1 -9.7(19) . 2_677
C18 C21 O2 Pb1 170.8(14) . 2_677
O4 C1 O3 Pb1 -23.3(17) . .
C2 C1 O3 Pb1 155.8(14) . .
O4 C1 O3 Pb2 86.5(19) . .
C2 C1 O3 Pb2 -94.3(17) . .
O3 C1 O4 Pb1 22.1(16) . .
C2 C1 O4 Pb1 -157.1(14) . .
O6 C22 O5 Pb2 175.3(17) . .
C22 C22 O5 Pb2 -16(3) 2_667 .
O6 C22 O5 Pb1 45(3) . .
C22 C22 O5 Pb1 -146.9(17) 2_667 .
O5 C22 O6 Pb2 167.0(17) . 2_667
C22 C22 O6 Pb2 -2(3) 2_667 2_667
C1 O3 Pb1 O2 167.9(10) . 2_677
Pb2 O3 Pb1 O2 35.6(5) . 2_677
C1 O3 Pb1 O1 38.2(11) . 1_445
Pb2 O3 Pb1 O1 -94.1(5) . 1_445
C1 O3 Pb1 O4 12.3(9) . .
Pb2 O3 Pb1 O4 -120.0(6) . .
C1 O3 Pb1 O1 144.8(9) . 2_677
Pb2 O3 Pb1 O1 12.5(7) . 2_677
C1 O3 Pb1 O5 98.8(10) . .
Pb2 O3 Pb1 O5 -33.4(4) . .
C1 O3 Pb1 Br1 -120.2(9) . 1_455
Pb2 O3 Pb1 Br1 107.5(4) . 1_455
C1 O4 Pb1 O3 -12.1(9) . .
C1 O4 Pb1 O2 -42.7(11) . 2_677
C1 O4 Pb1 O1 -171.9(10) . 1_445
C1 O4 Pb1 O1 -109.0(10) . 2_677
C1 O4 Pb1 O5 -89.1(10) . .
C1 O4 Pb1 Br1 41.6(10) . 1_455
C22 O5 Pb1 O3 171.7(18) . .
Pb2 O5 Pb1 O3 32.9(4) . .
C22 O5 Pb1 O2 82.2(18) . 2_677
Pb2 O5 Pb1 O2 -56.7(5) . 2_677
C22 O5 Pb1 O1 -52.0(17) . 1_445
Pb2 O5 Pb1 O1 169.1(5) . 1_445
C22 O5 Pb1 O4 -136.7(18) . .
Pb2 O5 Pb1 O4 84.4(5) . .
C22 O5 Pb1 O1 30.6(17) . 2_677
Pb2 O5 Pb1 O1 -108.3(5) . 2_677
C22 O5 Pb1 Br1 113.1(17) . 1_455
Pb2 O5 Pb1 Br1 -25.8(6) . 1_455
C1 O3 Pb2 O6 -60.4(16) . 2_667
Pb1 O3 Pb2 O6 47.0(8) . 2_667
C1 O3 Pb2 O5 -71.8(14) . .
Pb1 O3 Pb2 O5 35.5(5) . .
C1 O3 Pb2 Br2 21.3(14) . .
Pb1 O3 Pb2 Br2 128.7(4) . .
C1 O3 Pb2 Br1 100.5(14) . .
Pb1 O3 Pb2 Br1 -152.1(2) . .
C22 O5 Pb2 O6 12.5(15) . 2_667
Pb1 O5 Pb2 O6 157.1(7) . 2_667
C22 O5 Pb2 O3 -176.3(16) . .
Pb1 O5 Pb2 O3 -31.7(4) . .
C22 O5 Pb2 Br2 96.0(15) . .
Pb1 O5 Pb2 Br2 -119.4(3) . .
C22 O5 Pb2 Br1 10.5(18) . .
Pb1 O5 Pb2 Br1 155.09(18) . .
Pb1 Br1 Pb2 O6 35.4(4) 1_655 2_667
Pb1 Br1 Pb2 O3 -131.1(5) 1_655 .
Pb1 Br1 Pb2 O5 37.2(5) 1_655 .
Pb1 Br1 Pb2 Br2 -50.93(7) 1_655 .
N3 C10 Pd1 C10 18(100) . 2_576
N4 C10 Pd1 C10 -159(100) . 2_576
N3 C10 Pd1 C12 -42.1(15) . .
N4 C10 Pd1 C12 141.1(17) . .
N3 C10 Pd1 C12 137.9(15) . 2_576
N4 C10 Pd1 C12 -38.9(17) . 2_576
N1 C12 Pd1 C10 -138.3(15) . 2_576
N2 C12 Pd1 C10 35.8(17) . 2_576
N1 C12 Pd1 C10 41.7(15) . .
N2 C12 Pd1 C10 -144.2(17) . .
N1 C12 Pd1 C12 -50(100) . 2_576
N2 C12 Pd1 C12 125(100) . 2_576

loop_
_platon_squeeze_void_nr
_platon_squeeze_void_average_x
_platon_squeeze_void_average_y
_platon_squeeze_void_average_z
_platon_squeeze_void_volume
_platon_squeeze_void_count_electrons
_platon_squeeze_void_content
1 0.500 1.000 1.000 98 44 ' '
